data_7121809
loop_
_publ_author_name
'Frogley, Benjamin J.'
'Hill, Anthony F.'

_publ_section_title
;
 Bis(alkylidynyl)arsines.
;
_journal_issue 55
_journal_name_full 'Chemical communications (Cambridge, England)'
_journal_page_first 7649
_journal_page_last 7652
_journal_paper_doi 10.1039/c8cc04164d
_journal_volume 54
_journal_year 2018
_chemical_formula_moiety 'C25 H37 B N6 O2 Si W'
_chemical_formula_sum 'C25 H37 B N6 O2 Si W'
_chemical_formula_weight 676.35
_space_group_crystal_system monoclinic
_space_group_IT_number 14
_space_group_name_Hall '-P 2ybc'
_space_group_name_H-M_alt 'P 1 21/c 1'
_symmetry_space_group_name_Hall '-P 2ybc'
_symmetry_space_group_name_H-M 'P 1 21/c 1'
_atom_sites_solution_hydrogens mixed
_audit_block_doi 10.5517/ccdc.csd.cc1pbgxd
_audit_creation_date 2017-06-22
_audit_creation_method
;
Olex2 1.2
(compiled Mar 28 2017 19:26:29 for OlexSys, GUI svn.r5337)
;
_audit_update_record
;
2017-11-24 deposited with the CCDC.
2018-06-06 downloaded from the CCDC.
;
_cell_angle_alpha 90
_cell_angle_beta 109.839(4)
_cell_angle_gamma 90
_cell_formula_units_Z 4
_cell_length_a 12.6360(4)
_cell_length_b 14.8272(5)
_cell_length_c 16.3046(6)
_cell_measurement_reflns_used 9971
_cell_measurement_temperature 150.00(10)
_cell_measurement_theta_max 28.3350
_cell_measurement_theta_min 3.6660
_cell_volume 2873.47(18)
_computing_cell_refinement 'CrysAlisPro 1.171.38.43 (Rigaku OD, 2015)'
_computing_data_collection 'CrysAlisPro 1.171.38.43 (Rigaku OD, 2015)'
_computing_data_reduction 'CrysAlisPro 1.171.38.43 (Rigaku OD, 2015)'
_computing_molecular_graphics 'Olex2 (Dolomanov et al., 2009)'
_computing_publication_material 'Olex2 (Dolomanov et al., 2009)'
_computing_structure_refinement 'ShelXL (Sheldrick, 2015)'
_computing_structure_solution 'ShelXT (Sheldrick, 2015)'
_diffrn_ambient_environment N~2~
_diffrn_ambient_temperature 150.00(10)
_diffrn_detector 'CCD plate'
_diffrn_detector_area_resol_mean 10.3744
_diffrn_detector_type Atlas
_diffrn_measured_fraction_theta_full 0.998
_diffrn_measured_fraction_theta_max 0.998
_diffrn_measurement_details 'List of Runs (angles in degrees, time in seconds):'
_diffrn_measurement_device 'four-circle diffractometer'
_diffrn_measurement_device_type 'New Xcalibur, Atlas'
_diffrn_measurement_method '\f snd \w scans'
_diffrn_orient_matrix_type 'CrysAlisPro convention (1999,Acta A55,543-557)'
_diffrn_orient_matrix_UB_11 -0.0571374000
_diffrn_orient_matrix_UB_12 0.0014086000
_diffrn_orient_matrix_UB_13 -0.0275790000
_diffrn_orient_matrix_UB_21 0.0065613000
_diffrn_orient_matrix_UB_22 0.0457943000
_diffrn_orient_matrix_UB_23 -0.0098798000
_diffrn_orient_matrix_UB_31 0.0159980000
_diffrn_orient_matrix_UB_32 -0.0136877000
_diffrn_orient_matrix_UB_33 -0.0358000000
_diffrn_radiation_monochromator graphite
_diffrn_radiation_probe x-ray
_diffrn_radiation_type MoK\a
_diffrn_radiation_wavelength 0.71073
_diffrn_reflns_av_R_equivalents 0.0613
_diffrn_reflns_av_unetI/netI 0.0388
_diffrn_reflns_Laue_measured_fraction_full 0.998
_diffrn_reflns_Laue_measured_fraction_max 0.998
_diffrn_reflns_limit_h_max 15
_diffrn_reflns_limit_h_min -15
_diffrn_reflns_limit_k_max 18
_diffrn_reflns_limit_k_min -17
_diffrn_reflns_limit_l_max 20
_diffrn_reflns_limit_l_min -20
_diffrn_reflns_number 45892
_diffrn_reflns_point_group_measured_fraction_full 0.998
_diffrn_reflns_point_group_measured_fraction_max 0.998
_diffrn_reflns_theta_full 25.242
_diffrn_reflns_theta_max 26.371
_diffrn_reflns_theta_min 3.239
_diffrn_source 'fine-focus sealed X-ray tube'
_diffrn_source_type 'Enhance (Mo) X-ray Source'
_exptl_absorpt_coefficient_mu 4.094
_exptl_absorpt_correction_T_max 1.00000
_exptl_absorpt_correction_T_min 0.44164
_exptl_absorpt_correction_type multi-scan
_exptl_absorpt_process_details
'CrysAlisPro 1.171.38.43 (Rigaku Oxford Diffraction, 2015) Empirical absorption correction using spherical harmonics, implemented in SCALE3 ABSPACK scaling algorithm.'
_exptl_crystal_colour 'clear red'
_exptl_crystal_colour_lustre clear
_exptl_crystal_colour_primary red
_exptl_crystal_density_diffrn 1.563
_exptl_crystal_description plate
_exptl_crystal_F_000 1352
_exptl_crystal_recrystallization_method 'Crystal were grown from a solution of pentane stored at -20 degrees Celcius.'
_exptl_crystal_size_max 0.478
_exptl_crystal_size_mid 0.174
_exptl_crystal_size_min 0.05
_refine_diff_density_max 2.531
_refine_diff_density_min -1.056
_refine_diff_density_rms 0.137
_refine_ls_extinction_method none
_refine_ls_goodness_of_fit_ref 1.103
_refine_ls_hydrogen_treatment mixed
_refine_ls_matrix_type full
_refine_ls_number_parameters 340
_refine_ls_number_reflns 5868
_refine_ls_number_restraints 0
_refine_ls_restrained_S_all 1.103
_refine_ls_R_factor_all 0.0525
_refine_ls_R_factor_gt 0.0327
_refine_ls_shift/su_max 0.002
_refine_ls_shift/su_mean 0.000
_refine_ls_structure_factor_coef Fsqd
_refine_ls_weighting_details 'w=1/[\s^2^(Fo^2^)+(0.0124P)^2^+11.8427P] where P=(Fo^2^+2Fc^2^)/3'
_refine_ls_weighting_scheme calc
_refine_ls_wR_factor_gt 0.0610
_refine_ls_wR_factor_ref 0.0708
_reflns_Friedel_coverage 0.000
_reflns_number_gt 4665
_reflns_number_total 5868
_reflns_threshold_expression 'I > 2\s(I)'
_cod_data_source_file c8cc04164d2.cif
_cod_data_source_block ram-011_scale1
_cod_depositor_comments 'Adding full bibliography for 7121808--7121810.cif.'
_cod_database_code 7121809
_shelx_shelxl_version_number 2016/4
_chemical_oxdiff_formula 'C25 H37 B1 N6 O2 Si W'
_chemical_oxdiff_usercomment 'orange needle'
_shelx_space_group_comment
;
The symmetry employed for this shelxl refinement is uniquely defined
by the following loop, which should always be used as a source of
symmetry information in preference to the above space-group names.
They are only intended as comments.
;
_reflns_odcompleteness_completeness 99.74
_reflns_odcompleteness_iscentric 1
_reflns_odcompleteness_theta 26.32
_olex2_refinement_description
;
1. Fixed Uiso
 At 1.2 times of:
  All C(H) groups
 At 1.5 times of:
  All C(H,H,H) groups
2.a Aromatic/amide H refined with riding coordinates:
 C12(H12), C17(H17), C22(H22)
2.b Idealised Me refined as rotating group:
 C4(H4A,H4B,H4C), C5(H5A,H5B,H5C), C8(H8A,H8B,H8C), C9(H9A,H9B,H9C), C10(H10A,
 H10B,H10C), C14(H14A,H14B,H14C), C15(H15A,H15B,H15C), C19(H19A,H19B,H19C),
 C20(H20A,H20B,H20C), C24(H24A,H24B,H24C), C25(H25A,H25B,H25C)
;
_ins_header
'TITL RAM-011_scale1 in P2(1)/c REM P2(1)/c (#14 in standard setting) CELL 0.71073 12.635960 14.827168 16.304606 90.0000 109.8394 90.0000 ZERR 4.00 0.000422 0.000469 0.000557 0.0000 0.0038 0.0000 LATT 1 SYMM -x, y+1/2,-z+1/2 SFAC C H B N O Si W UNIT 100.00 148.00 4.00 24.00 8.00 4.00 4.00 TREF HKLF 4 END'
_olex2_submission_original_sample_id Tp*(CO)2WCC(Me)C(SiMe3)Me
_olex2_submission_special_instructions 'No special instructions were received'
_oxdiff_exptl_absorpt_empirical_details
'Empirical correction (ABSPACK) includes: - Absorption correction using spherical harmonics - Frame scaling'
_oxdiff_exptl_absorpt_empirical_full_max 1.777
_oxdiff_exptl_absorpt_empirical_full_min 0.727

loop_
_space_group_symop_operation_xyz
'x, y, z'
'-x, y+1/2, -z+1/2'
'-x, -y, -z'
'x, -y-1/2, z-1/2'

loop_
_atom_site_label
_atom_site_type_symbol
_atom_site_fract_x
_atom_site_fract_y
_atom_site_fract_z
_atom_site_U_iso_or_equiv
_atom_site_adp_type
_atom_site_occupancy
_atom_site_site_symmetry_order
_atom_site_calc_flag
_atom_site_refinement_flags_posn
W1 W 0.74971(2) 0.57012(2) 0.22772(2) 0.02118(7) Uani 1 1 d .
Si1 Si 0.98440(12) 0.77058(10) 0.44053(9) 0.0289(3) Uani 1 1 d .
O1 O 0.8593(3) 0.3772(3) 0.2577(3) 0.0409(10) Uani 1 1 d .
O2 O 0.8362(3) 0.5794(3) 0.0691(2) 0.0351(9) Uani 1 1 d .
N1 N 0.5751(3) 0.5119(3) 0.1529(3) 0.0241(9) Uani 1 1 d .
N2 N 0.4838(3) 0.5438(3) 0.1725(3) 0.0240(9) Uani 1 1 d .
N3 N 0.6819(3) 0.5634(3) 0.3363(2) 0.0209(8) Uani 1 1 d .
N4 N 0.5768(3) 0.5944(3) 0.3271(3) 0.0236(9) Uani 1 1 d .
N5 N 0.6544(3) 0.6977(3) 0.1973(3) 0.0249(9) Uani 1 1 d .
N6 N 0.5491(3) 0.7050(3) 0.2050(3) 0.0255(9) Uani 1 1 d .
C1 C 0.8925(4) 0.6102(3) 0.2865(3) 0.0232(10) Uani 1 1 d .
C2 C 1.0117(4) 0.6292(3) 0.3230(3) 0.0261(11) Uani 1 1 d .
C3 C 1.0567(4) 0.6915(3) 0.3863(3) 0.0287(11) Uani 1 1 d .
C4 C 1.1842(4) 0.7047(4) 0.4178(4) 0.0359(13) Uani 1 1 d .
H4A H 1.204797 0.752205 0.460324 0.054 Uiso 1 1 calc GR
H4B H 1.207101 0.720522 0.369215 0.054 Uiso 1 1 calc GR
H4C H 1.220703 0.649802 0.443576 0.054 Uiso 1 1 calc GR
C5 C 1.0842(5) 0.5734(4) 0.2838(4) 0.0391(13) Uani 1 1 d .
H5A H 1.134579 0.536263 0.328261 0.059 Uiso 1 1 calc GR
H5B H 1.126923 0.613065 0.260403 0.059 Uiso 1 1 calc GR
H5C H 1.036742 0.535927 0.238050 0.059 Uiso 1 1 calc GR
C6 C 0.8175(4) 0.4475(4) 0.2477(3) 0.0280(12) Uani 1 1 d .
C7 C 0.7999(4) 0.5764(3) 0.1250(3) 0.0213(10) Uani 1 1 d .
C8 C 0.8306(4) 0.7605(4) 0.4101(4) 0.0350(13) Uani 1 1 d .
H8A H 0.796031 0.770389 0.348586 0.052 Uiso 1 1 calc GR
H8B H 0.803687 0.804547 0.441421 0.052 Uiso 1 1 calc GR
H8C H 0.811943 0.701136 0.424492 0.052 Uiso 1 1 calc GR
C9 C 1.0191(6) 0.8869(4) 0.4140(5) 0.0534(18) Uani 1 1 d .
H9A H 1.099345 0.893602 0.431801 0.080 Uiso 1 1 calc GR
H9B H 0.989343 0.930069 0.444272 0.080 Uiso 1 1 calc GR
H9C H 0.986617 0.896771 0.352321 0.080 Uiso 1 1 calc GR
C10 C 1.0479(5) 0.7539(5) 0.5616(4) 0.0512(17) Uani 1 1 d .
H10A H 1.026663 0.695869 0.576933 0.077 Uiso 1 1 calc GR
H10B H 1.021233 0.800125 0.591001 0.077 Uiso 1 1 calc GR
H10C H 1.128425 0.757346 0.578884 0.077 Uiso 1 1 calc GR
C11 C 0.5383(4) 0.4410(3) 0.0997(3) 0.0248(11) Uani 1 1 d .
C12 C 0.4253(4) 0.4269(4) 0.0867(3) 0.0298(11) Uani 1 1 d .
H12 H 0.379855 0.381926 0.052701 0.036 Uiso 1 1 calc R
C13 C 0.3933(4) 0.4913(4) 0.1334(3) 0.0282(11) Uani 1 1 d .
C14 C 0.6128(4) 0.3896(3) 0.0626(3) 0.0311(12) Uani 1 1 d .
H14A H 0.664024 0.430335 0.049687 0.047 Uiso 1 1 calc GR
H14B H 0.567718 0.359822 0.010082 0.047 Uiso 1 1 calc GR
H14C H 0.654473 0.345506 0.104141 0.047 Uiso 1 1 calc GR
C15 C 0.2803(4) 0.5080(4) 0.1422(4) 0.0398(14) Uani 1 1 d .
H15A H 0.284008 0.494725 0.200715 0.060 Uiso 1 1 calc GR
H15B H 0.225074 0.469967 0.102197 0.060 Uiso 1 1 calc GR
H15C H 0.259615 0.570078 0.129239 0.060 Uiso 1 1 calc GR
C16 C 0.7297(4) 0.5392(3) 0.4202(3) 0.0248(11) Uani 1 1 d .
C17 C 0.6543(4) 0.5556(4) 0.4640(3) 0.0292(12) Uani 1 1 d .
H17 H 0.666578 0.545367 0.522733 0.035 Uiso 1 1 calc R
C18 C 0.5583(4) 0.5900(3) 0.4036(3) 0.0283(11) Uani 1 1 d .
C19 C 0.8465(4) 0.5028(4) 0.4559(3) 0.0320(12) Uani 1 1 d .
H19A H 0.849232 0.444602 0.431008 0.048 Uiso 1 1 calc GR
H19B H 0.868187 0.497423 0.518130 0.048 Uiso 1 1 calc GR
H19C H 0.897139 0.543086 0.441633 0.048 Uiso 1 1 calc GR
C20 C 0.4515(5) 0.6213(4) 0.4148(4) 0.0390(14) Uani 1 1 d .
H20A H 0.440797 0.684291 0.400732 0.059 Uiso 1 1 calc GR
H20B H 0.455907 0.612181 0.474155 0.059 Uiso 1 1 calc GR
H20C H 0.389347 0.587624 0.376702 0.059 Uiso 1 1 calc GR
C21 C 0.6793(4) 0.7795(3) 0.1731(3) 0.0292(11) Uani 1 1 d .
C22 C 0.5909(5) 0.8388(4) 0.1658(3) 0.0316(12) Uani 1 1 d .
H22 H 0.586991 0.899413 0.150396 0.038 Uiso 1 1 calc R
C23 C 0.5106(4) 0.7897(3) 0.1861(3) 0.0288(11) Uani 1 1 d .
C24 C 0.7880(4) 0.7977(4) 0.1591(4) 0.0346(12) Uani 1 1 d .
H24A H 0.848741 0.772465 0.206392 0.052 Uiso 1 1 calc GR
H24B H 0.798614 0.861624 0.156665 0.052 Uiso 1 1 calc GR
H24C H 0.786653 0.770688 0.105248 0.052 Uiso 1 1 calc GR
C25 C 0.3981(5) 0.8210(4) 0.1886(4) 0.0406(14) Uani 1 1 d .
H25A H 0.339236 0.786322 0.147964 0.061 Uiso 1 1 calc GR
H25B H 0.387967 0.883651 0.172971 0.061 Uiso 1 1 calc GR
H25C H 0.395525 0.812992 0.246271 0.061 Uiso 1 1 calc GR
B1 B 0.4972(5) 0.6233(4) 0.2358(4) 0.0253(12) Uani 1 1 d .
H1 H 0.424(4) 0.642(3) 0.243(3) 0.011(11) Uiso 1 1 d .

loop_
_atom_site_aniso_label
_atom_site_aniso_U_11
_atom_site_aniso_U_22
_atom_site_aniso_U_33
_atom_site_aniso_U_23
_atom_site_aniso_U_13
_atom_site_aniso_U_12
W1 0.02163(11) 0.02209(11) 0.02016(10) 0.00155(9) 0.00753(8) 0.00088(9)
Si1 0.0280(8) 0.0290(8) 0.0284(8) -0.0013(6) 0.0078(6) 0.0006(6)
O1 0.051(3) 0.031(2) 0.043(2) 0.0055(18) 0.017(2) 0.0145(19)
O2 0.038(2) 0.042(2) 0.0284(19) 0.0043(18) 0.0159(18) 0.0010(18)
N1 0.027(2) 0.023(2) 0.024(2) -0.0003(18) 0.0117(19) 0.0013(18)
N2 0.023(2) 0.026(2) 0.022(2) 0.0005(17) 0.0063(18) 0.0025(17)
N3 0.0177(19) 0.023(2) 0.022(2) 0.0003(18) 0.0067(17) 0.0002(17)
N4 0.022(2) 0.029(2) 0.022(2) -0.0015(17) 0.0102(18) -0.0014(17)
N5 0.021(2) 0.029(2) 0.024(2) 0.0034(18) 0.0070(18) 0.0009(18)
N6 0.028(2) 0.026(2) 0.022(2) 0.0003(18) 0.0082(18) 0.0028(18)
C1 0.030(3) 0.021(2) 0.019(2) 0.000(2) 0.009(2) 0.000(2)
C2 0.029(3) 0.025(3) 0.024(3) 0.003(2) 0.009(2) 0.002(2)
C3 0.028(3) 0.026(3) 0.031(3) 0.006(2) 0.010(2) 0.001(2)
C4 0.023(3) 0.038(3) 0.045(3) -0.004(3) 0.009(3) -0.003(2)
C5 0.031(3) 0.045(3) 0.043(3) -0.007(3) 0.014(3) 0.001(3)
C6 0.025(3) 0.039(3) 0.022(3) 0.001(2) 0.011(2) 0.003(2)
C7 0.012(2) 0.030(3) 0.023(2) 0.005(2) 0.007(2) -0.001(2)
C8 0.036(3) 0.033(3) 0.040(3) -0.011(3) 0.019(3) -0.001(2)
C9 0.058(4) 0.030(3) 0.083(5) -0.002(3) 0.036(4) -0.005(3)
C10 0.045(4) 0.070(5) 0.032(3) 0.003(3) 0.005(3) 0.028(3)
C11 0.034(3) 0.019(3) 0.021(2) 0.004(2) 0.007(2) 0.002(2)
C12 0.030(3) 0.025(3) 0.029(3) -0.001(2) 0.004(2) -0.004(2)
C13 0.026(3) 0.031(3) 0.026(3) 0.000(2) 0.007(2) -0.002(2)
C14 0.037(3) 0.027(3) 0.030(3) -0.004(2) 0.013(2) -0.001(2)
C15 0.029(3) 0.043(3) 0.048(4) -0.011(3) 0.013(3) -0.005(3)
C16 0.027(3) 0.024(3) 0.020(2) -0.002(2) 0.003(2) 0.001(2)
C17 0.032(3) 0.039(3) 0.019(2) 0.002(2) 0.011(2) -0.003(2)
C18 0.031(3) 0.030(3) 0.025(3) 0.000(2) 0.012(2) -0.001(2)
C19 0.030(3) 0.038(3) 0.026(3) 0.006(2) 0.008(2) 0.006(2)
C20 0.039(3) 0.049(4) 0.036(3) 0.001(3) 0.022(3) 0.003(3)
C21 0.034(3) 0.026(3) 0.026(3) 0.003(2) 0.007(2) 0.000(2)
C22 0.044(3) 0.022(3) 0.028(3) 0.002(2) 0.011(3) 0.005(2)
C23 0.033(3) 0.029(3) 0.019(2) 0.001(2) 0.001(2) 0.010(2)
C24 0.038(3) 0.028(3) 0.040(3) 0.006(3) 0.016(3) -0.001(2)
C25 0.041(3) 0.036(3) 0.046(4) 0.004(3) 0.017(3) 0.014(3)
B1 0.025(3) 0.026(3) 0.028(3) 0.001(2) 0.013(3) 0.003(2)

loop_
_atom_type_symbol
_atom_type_description
_atom_type_scat_dispersion_real
_atom_type_scat_dispersion_imag
_atom_type_scat_source
C C 0.0033 0.0016 'International Tables Vol C Tables 4.2.6.8 and 6.1.1.4'
H H 0.0000 0.0000 'International Tables Vol C Tables 4.2.6.8 and 6.1.1.4'
B B 0.0013 0.0007 'International Tables Vol C Tables 4.2.6.8 and 6.1.1.4'
N N 0.0061 0.0033 'International Tables Vol C Tables 4.2.6.8 and 6.1.1.4'
O O 0.0106 0.0060 'International Tables Vol C Tables 4.2.6.8 and 6.1.1.4'
Si Si 0.0817 0.0704 'International Tables Vol C Tables 4.2.6.8 and 6.1.1.4'
W W -0.8490 6.8722 'International Tables Vol C Tables 4.2.6.8 and 6.1.1.4'

loop_
_citation_id
_citation_doi
_citation_year
1 10.1039/C7DT04576J 2018

loop_
_exptl_crystal_face_index_h
_exptl_crystal_face_index_k
_exptl_crystal_face_index_l
_exptl_crystal_face_perp_dist
-2 20 -2 0.0687
-10 1 22 0.2352
3 -21 1 0.0568
10 0 -22 0.2362
-14 5 -6 0.0212
15 -5 5 0.0159

loop_
_geom_angle_atom_site_label_1
_geom_angle_atom_site_label_2
_geom_angle_atom_site_label_3
_geom_angle
N3 W1 N1 81.12(13)
N5 W1 N1 81.38(14)
N5 W1 N3 83.59(14)
C1 W1 N1 176.65(18)
C1 W1 N3 100.13(17)
C1 W1 N5 101.83(18)
C1 W1 C6 85.3(2)
C1 W1 C7 83.49(19)
C6 W1 N1 91.49(18)
C6 W1 N3 95.17(17)
C6 W1 N5 172.86(18)
C7 W1 N1 95.35(16)
C7 W1 N3 176.14(16)
C7 W1 N5 94.38(17)
C7 W1 C6 86.45(19)
C8 Si1 C3 117.3(2)
C8 Si1 C9 108.8(3)
C8 Si1 C10 107.9(3)
C9 Si1 C3 106.1(3)
C9 Si1 C10 108.3(3)
C10 Si1 C3 108.0(2)
N2 N1 W1 118.4(3)
C11 N1 W1 134.3(3)
C11 N1 N2 106.5(4)
N1 N2 B1 120.5(4)
C13 N2 N1 109.5(4)
C13 N2 B1 129.9(4)
N4 N3 W1 121.6(3)
C16 N3 W1 131.6(3)
C16 N3 N4 106.6(4)
N3 N4 B1 119.3(4)
C18 N4 N3 110.5(4)
C18 N4 B1 130.1(4)
N6 N5 W1 121.0(3)
C21 N5 W1 132.4(3)
C21 N5 N6 106.5(4)
N5 N6 B1 119.8(4)
C23 N6 N5 109.8(4)
C23 N6 B1 130.4(4)
C2 C1 W1 169.0(4)
C1 C2 C5 114.3(4)
C3 C2 C1 123.6(5)
C3 C2 C5 122.1(5)
C2 C3 Si1 129.6(4)
C2 C3 C4 117.6(5)
C4 C3 Si1 112.7(4)
C3 C4 H4A 109.5
C3 C4 H4B 109.5
C3 C4 H4C 109.5
H4A C4 H4B 109.5
H4A C4 H4C 109.5
H4B C4 H4C 109.5
C2 C5 H5A 109.5
C2 C5 H5B 109.5
C2 C5 H5C 109.5
H5A C5 H5B 109.5
H5A C5 H5C 109.5
H5B C5 H5C 109.5
O1 C6 W1 177.6(4)
O2 C7 W1 175.5(4)
Si1 C8 H8A 109.5
Si1 C8 H8B 109.5
Si1 C8 H8C 109.5
H8A C8 H8B 109.5
H8A C8 H8C 109.5
H8B C8 H8C 109.5
Si1 C9 H9A 109.5
Si1 C9 H9B 109.5
Si1 C9 H9C 109.5
H9A C9 H9B 109.5
H9A C9 H9C 109.5
H9B C9 H9C 109.5
Si1 C10 H10A 109.5
Si1 C10 H10B 109.5
Si1 C10 H10C 109.5
H10A C10 H10B 109.5
H10A C10 H10C 109.5
H10B C10 H10C 109.5
N1 C11 C12 109.3(4)
N1 C11 C14 122.4(4)
C12 C11 C14 128.3(5)
C11 C12 H12 126.5
C13 C12 C11 107.0(5)
C13 C12 H12 126.5
N2 C13 C12 107.6(4)
N2 C13 C15 122.7(5)
C12 C13 C15 129.7(5)
C11 C14 H14A 109.5
C11 C14 H14B 109.5
C11 C14 H14C 109.5
H14A C14 H14B 109.5
H14A C14 H14C 109.5
H14B C14 H14C 109.5
C13 C15 H15A 109.5
C13 C15 H15B 109.5
C13 C15 H15C 109.5
H15A C15 H15B 109.5
H15A C15 H15C 109.5
H15B C15 H15C 109.5
N3 C16 C17 109.0(4)
N3 C16 C19 122.5(4)
C17 C16 C19 128.4(4)
C16 C17 H17 126.6
C18 C17 C16 106.8(4)
C18 C17 H17 126.6
N4 C18 C17 107.0(4)
N4 C18 C20 123.0(5)
C17 C18 C20 129.9(5)
C16 C19 H19A 109.5
C16 C19 H19B 109.5
C16 C19 H19C 109.5
H19A C19 H19B 109.5
H19A C19 H19C 109.5
H19B C19 H19C 109.5
C18 C20 H20A 109.5
C18 C20 H20B 109.5
C18 C20 H20C 109.5
H20A C20 H20B 109.5
H20A C20 H20C 109.5
H20B C20 H20C 109.5
N5 C21 C22 109.4(4)
N5 C21 C24 121.8(5)
C22 C21 C24 128.7(5)
C21 C22 H22 126.9
C23 C22 C21 106.3(5)
C23 C22 H22 126.9
N6 C23 C22 108.0(4)
N6 C23 C25 123.6(5)
C22 C23 C25 128.4(5)
C21 C24 H24A 109.5
C21 C24 H24B 109.5
C21 C24 H24C 109.5
H24A C24 H24B 109.5
H24A C24 H24C 109.5
H24B C24 H24C 109.5
C23 C25 H25A 109.5
C23 C25 H25B 109.5
C23 C25 H25C 109.5
H25A C25 H25B 109.5
H25A C25 H25C 109.5
H25B C25 H25C 109.5
N2 B1 N4 108.8(4)
N2 B1 N6 110.2(4)
N2 B1 H1 113(2)
N4 B1 H1 107(2)
N6 B1 N4 108.8(4)
N6 B1 H1 109(2)

loop_
_geom_bond_atom_site_label_1
_geom_bond_atom_site_label_2
_geom_bond_distance
W1 N1 2.296(4)
W1 N3 2.215(4)
W1 N5 2.207(4)
W1 C1 1.831(5)
W1 C6 1.989(5)
W1 C7 1.984(4)
Si1 C3 1.881(5)
Si1 C8 1.841(5)
Si1 C9 1.866(6)
Si1 C10 1.879(6)
O1 C6 1.154(6)
O2 C7 1.152(5)
N1 N2 1.382(5)
N1 C11 1.341(6)
N2 C13 1.351(6)
N2 B1 1.537(7)
N3 N4 1.365(5)
N3 C16 1.344(6)
N4 C18 1.347(6)
N4 B1 1.547(7)
N5 N6 1.381(5)
N5 C21 1.345(6)
N6 C23 1.343(6)
N6 B1 1.541(7)
C1 C2 1.447(7)
C2 C3 1.359(7)
C2 C5 1.526(7)
C3 C4 1.529(7)
C4 H4A 0.9600
C4 H4B 0.9600
C4 H4C 0.9600
C5 H5A 0.9600
C5 H5B 0.9600
C5 H5C 0.9600
C8 H8A 0.9600
C8 H8B 0.9600
C8 H8C 0.9600
C9 H9A 0.9600
C9 H9B 0.9600
C9 H9C 0.9600
C10 H10A 0.9600
C10 H10B 0.9600
C10 H10C 0.9600
C11 C12 1.387(7)
C11 C14 1.489(7)
C12 H12 0.9300
C12 C13 1.365(7)
C13 C15 1.503(7)
C14 H14A 0.9600
C14 H14B 0.9600
C14 H14C 0.9600
C15 H15A 0.9600
C15 H15B 0.9600
C15 H15C 0.9600
C16 C17 1.392(7)
C16 C19 1.491(7)
C17 H17 0.9300
C17 C18 1.375(7)
C18 C20 1.495(7)
C19 H19A 0.9600
C19 H19B 0.9600
C19 H19C 0.9600
C20 H20A 0.9600
C20 H20B 0.9600
C20 H20C 0.9600
C21 C22 1.394(7)
C21 C24 1.492(7)
C22 H22 0.9300
C22 C23 1.378(7)
C23 C25 1.509(7)
C24 H24A 0.9600
C24 H24B 0.9600
C24 H24C 0.9600
C25 H25A 0.9600
C25 H25B 0.9600
C25 H25C 0.9600
B1 H1 1.01(4)

loop_
_exptl_oxdiff_crystal_face_indexfrac_h
_exptl_oxdiff_crystal_face_indexfrac_k
_exptl_oxdiff_crystal_face_indexfrac_l
_exptl_oxdiff_crystal_face_x
_exptl_oxdiff_crystal_face_y
_exptl_oxdiff_crystal_face_z
-2.0000 20.0000 -2.0000 0.1976 0.9225 -0.2342
-10.0000 1.0000 22.0000 -0.0340 -0.2372 -0.9613
3.0000 -21.0000 1.0000 -0.2286 -0.9519 0.2996
10.0000 -0.0000 -22.0000 0.0354 0.2830 0.9476
-14.0000 5.0000 -5.9999 0.9724 0.1964 -0.0776
15.0000 -5.0000 4.9999 -1.0020 -0.1799 0.1294
